data_7219713
loop_
_publ_author_name
'Tseng, Tien-Wen'
'Luo, Tzuoo-Tsair'
'Shih, Ying-Ru'
'Shen, Jing-Wen'
'Lee, Li-Wei'
'Chiang, Ming-Hsi'
'Lu, Kuang-Lieh'

_publ_section_title
;
 Self-triggered conformations of disulfide ensembles in coordination
 polymers with multiple metal clusters
;
_journal_issue 14
_journal_name_full CrystEngComm
_journal_page_first 2847
_journal_paper_doi 10.1039/C4CE02421D
_journal_volume 17
_journal_year 2015
_chemical_formula_moiety 'C51 H47 Mn2 N9 O11 S4'
_chemical_formula_sum 'C51 H47 Mn2 N9 O11 S4'
_chemical_formula_weight 1200.10
_chemical_name_common a14269
_chemical_name_systematic 'Compound 1'
_space_group_IT_number 60
_symmetry_cell_setting orthorhombic
_symmetry_space_group_name_Hall '-P 2n 2ab'
_symmetry_space_group_name_H-M 'P b c n'
_atom_sites_solution_hydrogens geom
_atom_sites_solution_primary direct
_atom_sites_solution_secondary difmap
_audit_creation_method SHELXL-97
_audit_update_record
;
2015-02-07 deposited with the CCDC.
2015-02-17 downloaded from the CCDC.
;
_cell_angle_alpha 90.00
_cell_angle_beta 90.00
_cell_angle_gamma 90.00
_cell_formula_units_Z 4
_cell_length_a 17.9446(5)
_cell_length_b 11.1704(3)
_cell_length_c 27.2280(8)
_cell_measurement_reflns_used 0
_cell_measurement_temperature 200(2)
_cell_measurement_theta_max 0
_cell_measurement_theta_min 0
_cell_volume 5457.8(3)
_computing_structure_refinement 'SHELXL-97 (Sheldrick, 2008)'
_diffrn_ambient_temperature 200(2)
_diffrn_measured_fraction_theta_full 0.994
_diffrn_measured_fraction_theta_max 0.994
_diffrn_radiation_monochromator graphite
_diffrn_radiation_source 'fine-focus sealed tube'
_diffrn_radiation_type MoK\a
_diffrn_radiation_wavelength 0.71073
_diffrn_reflns_av_R_equivalents 0.0324
_diffrn_reflns_av_sigmaI/netI 0.0204
_diffrn_reflns_limit_h_max 20
_diffrn_reflns_limit_h_min -21
_diffrn_reflns_limit_k_max 13
_diffrn_reflns_limit_k_min -13
_diffrn_reflns_limit_l_max 32
_diffrn_reflns_limit_l_min -32
_diffrn_reflns_number 32031
_diffrn_reflns_theta_full 25.04
_diffrn_reflns_theta_max 25.04
_diffrn_reflns_theta_min 1.88
_exptl_absorpt_coefficient_mu 0.683
_exptl_absorpt_correction_T_max 0.8927
_exptl_absorpt_correction_T_min 0.7308
_exptl_absorpt_correction_type multi-scan
_exptl_absorpt_process_details SADABS
_exptl_crystal_colour yellow
_exptl_crystal_density_diffrn 1.461
_exptl_crystal_density_method 'not measured'
_exptl_crystal_description prism
_exptl_crystal_F_000 2472
_exptl_crystal_size_max 0.49
_exptl_crystal_size_mid 0.40
_exptl_crystal_size_min 0.17
_refine_diff_density_max 0.286
_refine_diff_density_min -0.220
_refine_diff_density_rms 0.041
_refine_ls_extinction_method none
_refine_ls_goodness_of_fit_ref 1.057
_refine_ls_hydrogen_treatment constr
_refine_ls_matrix_type full
_refine_ls_number_parameters 374
_refine_ls_number_reflns 4802
_refine_ls_number_restraints 32
_refine_ls_restrained_S_all 1.055
_refine_ls_R_factor_all 0.0331
_refine_ls_R_factor_gt 0.0272
_refine_ls_shift/su_max 0.001
_refine_ls_shift/su_mean 0.000
_refine_ls_structure_factor_coef Fsqd
_refine_ls_weighting_details 'calc w=1/[\s^2^(Fo^2^)+(0.0276P)^2^+3.2555P] where P=(Fo^2^+2Fc^2^)/3'
_refine_ls_weighting_scheme calc
_refine_ls_wR_factor_gt 0.0646
_refine_ls_wR_factor_ref 0.0682
_reflns_number_gt 4244
_reflns_number_total 4802
_reflns_threshold_expression >2\s(I)
_cod_data_source_file c4ce02421d2.cif
_cod_data_source_block a14269
_cod_depositor_comments 'Adding full bibliography for 7219713--7219717.cif.'
_cod_database_code 7219713

loop_
_symmetry_equiv_pos_as_xyz
'x, y, z'
'-x+1/2, -y+1/2, z+1/2'
'-x, y, -z+1/2'
'x+1/2, -y+1/2, -z'
'-x, -y, -z'
'x-1/2, y-1/2, -z-1/2'
'x, -y, z-1/2'
'-x-1/2, y-1/2, z'

loop_
_atom_site_label
_atom_site_type_symbol
_atom_site_fract_x
_atom_site_fract_y
_atom_site_fract_z
_atom_site_U_iso_or_equiv
_atom_site_adp_type
_atom_site_occupancy
_atom_site_symmetry_multiplicity
_atom_site_calc_flag
_atom_site_refinement_flags
_atom_site_disorder_assembly
_atom_site_disorder_group
C1 C 0.14029(9) 0.33287(16) 0.51405(6) 0.0244(4) Uani 1 1 d . . .
C2 C 0.19484(9) 0.34698(16) 0.55511(6) 0.0234(4) Uani 1 1 d . . .
C3 C 0.24349(10) 0.25481(16) 0.56641(6) 0.0285(4) Uani 1 1 d . . .
H3 H 0.2416 0.1845 0.5468 0.034 Uiso 1 1 calc R . .
C4 C 0.29508(9) 0.35914(16) 0.62947(6) 0.0244(4) Uani 1 1 d . . .
C5 C 0.24982(10) 0.45747(16) 0.62112(6) 0.0280(4) Uani 1 1 d . . .
H5 H 0.2538 0.5274 0.6408 0.034 Uiso 1 1 calc R . .
C6 C 0.19878(10) 0.45059(16) 0.58334(7) 0.0267(4) Uani 1 1 d . . .
H6 H 0.1666 0.5161 0.5766 0.032 Uiso 1 1 calc R . .
C7 C 0.28731(9) 0.50773(16) 0.75255(6) 0.0250(4) Uani 1 1 d . . .
C8 C 0.22818(10) 0.62136(16) 0.80975(7) 0.0296(4) Uani 1 1 d . . .
H8 H 0.2232 0.6953 0.8267 0.035 Uiso 1 1 calc R . .
C9 C 0.17923(10) 0.53046(16) 0.82139(6) 0.0246(4) Uani 1 1 d . . .
C10 C 0.18579(10) 0.42347(16) 0.79586(7) 0.0300(4) Uani 1 1 d . . .
H10 H 0.1530 0.3588 0.8028 0.036 Uiso 1 1 calc R . .
C11 C 0.24034(10) 0.41155(16) 0.76025(6) 0.0295(4) Uani 1 1 d . . .
H11 H 0.2453 0.3398 0.7418 0.035 Uiso 1 1 calc R . .
C12 C 0.12221(10) 0.54509(16) 0.86145(6) 0.0261(4) Uani 1 1 d . . .
C13 C -0.08133(11) 0.27653(18) 0.52167(7) 0.0331(4) Uani 1 1 d . . .
H13 H -0.0672 0.3559 0.5301 0.040 Uiso 1 1 calc R . .
C14 C -0.13729(11) 0.22297(18) 0.54829(7) 0.0348(5) Uani 1 1 d . . .
H14 H -0.1610 0.2651 0.5743 0.042 Uiso 1 1 calc R . .
C15 C -0.15885(10) 0.10711(18) 0.53695(7) 0.0300(4) Uani 1 1 d . . .
C16 C -0.21941(11) 0.0430(2) 0.56471(8) 0.0443(5) Uani 1 1 d . . .
H16A H -0.2011 0.0210 0.5974 0.067 Uiso 1 1 calc R . .
H16B H -0.2338 -0.0295 0.5468 0.067 Uiso 1 1 calc R . .
H16C H -0.2628 0.0957 0.5680 0.067 Uiso 1 1 calc R . .
C17 C -0.12225(9) 0.05130(17) 0.49840(6) 0.0265(4) Uani 1 1 d . . .
H17 H -0.1354 -0.0282 0.4895 0.032 Uiso 1 1 calc R . .
C18 C -0.06668(9) 0.11055(15) 0.47279(6) 0.0225(4) Uani 1 1 d . . .
C19 C -0.02779(9) 0.05597(15) 0.42990(6) 0.0222(4) Uani 1 1 d . . .
C20 C -0.04387(10) -0.05890(16) 0.41348(7) 0.0282(4) Uani 1 1 d . . .
H20 H -0.0798 -0.1058 0.4303 0.034 Uiso 1 1 calc R . .
C21 C -0.00799(10) -0.10555(16) 0.37281(7) 0.0312(4) Uani 1 1 d . . .
C22 C -0.02494(14) -0.22928(19) 0.35459(8) 0.0474(6) Uani 1 1 d . . .
H22A H -0.0286 -0.2283 0.3187 0.071 Uiso 1 1 calc R . .
H22B H -0.0723 -0.2565 0.3686 0.071 Uiso 1 1 calc R . .
H22C H 0.0150 -0.2839 0.3646 0.071 Uiso 1 1 calc R . .
C23 C 0.04416(10) -0.03292(18) 0.34966(7) 0.0340(4) Uani 1 1 d . . .
H23 H 0.0700 -0.0609 0.3215 0.041 Uiso 1 1 calc R . .
C24 C 0.05805(10) 0.07993(18) 0.36790(7) 0.0312(4) Uani 1 1 d . . .
H24 H 0.0939 0.1283 0.3516 0.037 Uiso 1 1 calc R . .
N1 N 0.29300(8) 0.25843(14) 0.60318(5) 0.0294(3) Uani 1 1 d . . .
N2 N 0.28233(9) 0.61188(14) 0.77606(6) 0.0316(4) Uani 1 1 d . . .
N3 N -0.04569(8) 0.22261(13) 0.48451(5) 0.0260(3) Uani 1 1 d . . .
N4 N 0.02343(8) 0.12479(13) 0.40748(5) 0.0245(3) Uani 1 1 d . . .
O1 O 0.09249(7) 0.41411(11) 0.50617(4) 0.0292(3) Uani 1 1 d . . .
O2 O 0.14257(7) 0.24018(11) 0.48793(5) 0.0309(3) Uani 1 1 d . . .
O3 O 0.08824(8) 0.45389(12) 0.87497(5) 0.0444(4) Uani 1 1 d . . .
O4 O 0.11374(7) 0.64917(11) 0.87894(4) 0.0302(3) Uani 1 1 d . . .
O5 O -0.02395(7) 0.45134(11) 0.42276(5) 0.0314(3) Uani 1 1 d . . .
H5A H -0.0416 0.4954 0.4449 0.038 Uiso 1 1 d R . .
H5B H 0.0108 0.5002 0.4072 0.038 Uiso 1 1 d R . .
S1 S 0.36273(2) 0.34797(4) 0.677114(17) 0.03066(12) Uani 1 1 d . . .
S2 S 0.36315(2) 0.51092(5) 0.710090(17) 0.03158(12) Uani 1 1 d . . .
Mn1 Mn 0.047459(14) 0.30318(2) 0.440532(9) 0.02281(8) Uani 1 1 d . . .
N5A N 0.0213(2) 0.5621(4) 0.7435(2) 0.0571(12) Uani 0.50 1 d PU A -1
O6A O -0.0012(9) 0.3628(5) 0.7531(5) 0.122(2) Uani 0.50 1 d PU A -1
C26A C 0.0680(3) 0.5484(5) 0.70121(17) 0.0628(14) Uani 0.50 1 d PU A -1
H26A H 0.0727 0.4632 0.6931 0.094 Uiso 0.50 1 calc PR A -1
H26B H 0.1175 0.5816 0.7082 0.094 Uiso 0.50 1 calc PR A -1
H26C H 0.0459 0.5911 0.6734 0.094 Uiso 0.50 1 calc PR A -1
C25A C 0.0132(6) 0.6817(5) 0.7630(2) 0.089(3) Uani 0.50 1 d PU A -1
H25A H -0.0142 0.6786 0.7941 0.133 Uiso 0.50 1 calc PR A -1
H25B H -0.0143 0.7313 0.7394 0.133 Uiso 0.50 1 calc PR A -1
H25C H 0.0626 0.7165 0.7686 0.133 Uiso 0.50 1 calc PR A -1
C27A C -0.0089(5) 0.4651(7) 0.7644(2) 0.081(2) Uani 0.50 1 d PU A -1
H27A H -0.0404 0.4796 0.7918 0.097 Uiso 0.50 1 calc PR A -1

loop_
_atom_site_aniso_label
_atom_site_aniso_U_11
_atom_site_aniso_U_22
_atom_site_aniso_U_33
_atom_site_aniso_U_23
_atom_site_aniso_U_13
_atom_site_aniso_U_12
C1 0.0238(9) 0.0248(10) 0.0247(9) 0.0042(7) 0.0044(7) -0.0051(7)
C2 0.0223(8) 0.0241(9) 0.0237(9) 0.0019(7) 0.0030(7) -0.0030(7)
C3 0.0336(10) 0.0219(9) 0.0298(9) -0.0036(8) -0.0020(8) 0.0020(8)
C4 0.0216(8) 0.0289(10) 0.0226(9) -0.0004(7) 0.0023(7) 0.0003(7)
C5 0.0287(9) 0.0252(10) 0.0299(9) -0.0062(8) -0.0008(8) 0.0017(8)
C6 0.0251(9) 0.0224(9) 0.0328(10) 0.0002(8) -0.0006(7) 0.0031(7)
C7 0.0251(9) 0.0299(10) 0.0199(8) -0.0013(7) 0.0000(7) 0.0010(8)
C8 0.0367(10) 0.0235(10) 0.0285(9) -0.0065(8) 0.0065(8) -0.0013(8)
C9 0.0261(9) 0.0262(9) 0.0216(8) 0.0007(7) -0.0001(7) 0.0016(7)
C10 0.0334(10) 0.0252(10) 0.0313(10) -0.0022(8) 0.0056(8) -0.0047(8)
C11 0.0356(10) 0.0246(9) 0.0282(9) -0.0065(8) 0.0054(8) -0.0010(8)
C12 0.0269(9) 0.0275(10) 0.0239(9) -0.0012(8) 0.0015(7) 0.0006(8)
C13 0.0380(11) 0.0295(10) 0.0319(10) -0.0061(8) 0.0046(8) -0.0019(9)
C14 0.0342(11) 0.0402(12) 0.0300(10) -0.0032(9) 0.0071(8) 0.0037(9)
C15 0.0231(9) 0.0400(11) 0.0268(9) 0.0066(8) 0.0018(7) 0.0013(8)
C16 0.0340(11) 0.0570(14) 0.0420(12) 0.0066(11) 0.0140(9) -0.0053(10)
C17 0.0242(9) 0.0263(9) 0.0290(9) 0.0025(8) -0.0015(7) -0.0023(7)
C18 0.0206(8) 0.0249(9) 0.0219(8) 0.0011(7) -0.0027(7) -0.0002(7)
C19 0.0203(8) 0.0249(9) 0.0215(9) 0.0009(7) -0.0029(7) 0.0013(7)
C20 0.0280(9) 0.0254(10) 0.0311(10) 0.0017(8) -0.0018(8) 0.0002(8)
C21 0.0345(10) 0.0264(10) 0.0327(10) -0.0039(8) -0.0072(8) 0.0089(8)
C22 0.0613(14) 0.0297(11) 0.0511(13) -0.0105(10) -0.0024(11) 0.0048(10)
C23 0.0361(11) 0.0379(11) 0.0280(10) -0.0064(8) 0.0034(8) 0.0080(9)
C24 0.0287(10) 0.0366(11) 0.0282(10) -0.0009(8) 0.0039(8) -0.0004(8)
N1 0.0317(8) 0.0270(8) 0.0295(8) -0.0020(7) -0.0042(7) 0.0046(7)
N2 0.0348(8) 0.0292(9) 0.0306(8) -0.0051(7) 0.0081(7) -0.0062(7)
N3 0.0271(8) 0.0257(8) 0.0250(8) -0.0018(6) 0.0016(6) -0.0027(6)
N4 0.0242(7) 0.0275(8) 0.0218(7) -0.0002(6) 0.0001(6) -0.0004(6)
O1 0.0291(7) 0.0293(7) 0.0293(7) -0.0008(5) -0.0039(5) 0.0046(6)
O2 0.0343(7) 0.0253(7) 0.0333(7) -0.0055(6) -0.0069(6) -0.0001(6)
O3 0.0549(9) 0.0298(8) 0.0485(9) -0.0058(7) 0.0266(7) -0.0088(7)
O4 0.0329(7) 0.0267(7) 0.0309(7) -0.0046(6) 0.0091(6) 0.0001(6)
O5 0.0275(7) 0.0332(7) 0.0334(7) 0.0006(6) 0.0037(5) 0.0052(6)
S1 0.0270(2) 0.0398(3) 0.0252(2) -0.0057(2) -0.00208(18) 0.0090(2)
S2 0.0263(2) 0.0419(3) 0.0265(2) -0.0081(2) 0.00491(18) -0.0058(2)
Mn1 0.02263(14) 0.02315(15) 0.02265(14) 0.00066(11) 0.00113(11) -0.00252(11)
N5A 0.050(3) 0.064(2) 0.058(3) 0.008(2) -0.005(3) 0.001(2)
O6A 0.221(6) 0.098(3) 0.047(3) 0.031(5) -0.008(3) -0.081(7)
C26A 0.101(4) 0.047(3) 0.040(3) -0.003(2) 0.003(3) -0.012(3)
C25A 0.110(7) 0.087(4) 0.069(6) 0.013(3) 0.025(5) 0.048(5)
C27A 0.083(5) 0.112(5) 0.047(4) 0.016(4) -0.016(4) -0.039(5)

loop_
_atom_type_symbol
_atom_type_description
_atom_type_scat_dispersion_real
_atom_type_scat_dispersion_imag
_atom_type_scat_source
C C 0.0033 0.0016 'International Tables Vol C Tables 4.2.6.8 and 6.1.1.4'
H H 0.0000 0.0000 'International Tables Vol C Tables 4.2.6.8 and 6.1.1.4'
N N 0.0061 0.0033 'International Tables Vol C Tables 4.2.6.8 and 6.1.1.4'
O O 0.0106 0.0060 'International Tables Vol C Tables 4.2.6.8 and 6.1.1.4'
S S 0.1246 0.1234 'International Tables Vol C Tables 4.2.6.8 and 6.1.1.4'
Mn Mn 0.3368 0.7283 'International Tables Vol C Tables 4.2.6.8 and 6.1.1.4'

loop_
_geom_angle_atom_site_label_1
_geom_angle_atom_site_label_2
_geom_angle_atom_site_label_3
_geom_angle
_geom_angle_site_symmetry_1
_geom_angle_site_symmetry_3
O2 C1 O1 121.09(16) . .
O2 C1 C2 119.26(16) . .
O1 C1 C2 119.65(16) . .
O2 C1 Mn1 59.01(9) . .
O1 C1 Mn1 62.08(9) . .
C2 C1 Mn1 178.13(13) . .
C3 C2 C6 117.64(16) . .
C3 C2 C1 120.06(16) . .
C6 C2 C1 122.30(16) . .
N1 C3 C2 124.19(17) . .
N1 C3 H3 117.9 . .
C2 C3 H3 117.9 . .
N1 C4 C5 124.36(16) . .
N1 C4 S1 110.53(13) . .
C5 C4 S1 125.10(14) . .
C6 C5 C4 117.88(16) . .
C6 C5 H5 121.1 . .
C4 C5 H5 121.1 . .
C5 C6 C2 119.48(16) . .
C5 C6 H6 120.3 . .
C2 C6 H6 120.3 . .
N2 C7 C11 124.46(16) . .
N2 C7 S2 110.19(13) . .
C11 C7 S2 125.35(14) . .
N2 C8 C9 124.10(17) . .
N2 C8 H8 118.0 . .
C9 C8 H8 118.0 . .
C8 C9 C10 117.70(16) . .
C8 C9 C12 121.31(16) . .
C10 C9 C12 120.96(16) . .
C11 C10 C9 119.59(17) . .
C11 C10 H10 120.2 . .
C9 C10 H10 120.2 . .
C7 C11 C10 117.57(16) . .
C7 C11 H11 121.2 . .
C10 C11 H11 121.2 . .
O3 C12 O4 125.64(16) . .
O3 C12 C9 117.34(16) . .
O4 C12 C9 117.02(15) . .
N3 C13 C14 123.43(18) . .
N3 C13 H13 118.3 . .
C14 C13 H13 118.3 . .
C13 C14 C15 119.51(18) . .
C13 C14 H14 120.2 . .
C15 C14 H14 120.2 . .
C14 C15 C17 117.17(17) . .
C14 C15 C16 122.28(18) . .
C17 C15 C16 120.55(18) . .
C15 C16 H16A 109.5 . .
C15 C16 H16B 109.5 . .
H16A C16 H16B 109.5 . .
C15 C16 H16C 109.5 . .
H16A C16 H16C 109.5 . .
H16B C16 H16C 109.5 . .
C18 C17 C15 120.49(17) . .
C18 C17 H17 119.8 . .
C15 C17 H17 119.8 . .
N3 C18 C17 121.78(16) . .
N3 C18 C19 115.80(15) . .
C17 C18 C19 122.40(16) . .
N4 C19 C20 121.59(16) . .
N4 C19 C18 116.21(15) . .
C20 C19 C18 122.19(16) . .
C21 C20 C19 120.61(17) . .
C21 C20 H20 119.7 . .
C19 C20 H20 119.7 . .
C20 C21 C23 117.17(17) . .
C20 C21 C22 121.18(18) . .
C23 C21 C22 121.65(18) . .
C21 C22 H22A 109.5 . .
C21 C22 H22B 109.5 . .
H22A C22 H22B 109.5 . .
C21 C22 H22C 109.5 . .
H22A C22 H22C 109.5 . .
H22B C22 H22C 109.5 . .
C24 C23 C21 119.51(17) . .
C24 C23 H23 120.2 . .
C21 C23 H23 120.2 . .
N4 C24 C23 123.21(18) . .
N4 C24 H24 118.4 . .
C23 C24 H24 118.4 . .
C4 N1 C3 116.43(15) . .
C7 N2 C8 116.55(16) . .
C13 N3 C18 117.62(15) . .
C13 N3 Mn1 125.31(12) . .
C18 N3 Mn1 117.06(11) . .
C24 N4 C19 117.89(15) . .
C24 N4 Mn1 124.68(12) . .
C19 N4 Mn1 117.39(11) . .
C1 O1 Mn1 89.07(10) . .
C1 O2 Mn1 92.41(11) . .
C12 O4 Mn1 126.49(11) . 7_566
Mn1 O5 H5A 120.9 . .
Mn1 O5 H5B 98.9 . .
H5A O5 H5B 103.6 . .
C4 S1 S2 105.18(6) . .
C7 S2 S1 105.41(6) . .
O4 Mn1 O5 87.88(5) 7_565 .
O4 Mn1 N4 90.78(5) 7_565 .
O5 Mn1 N4 118.85(5) . .
O4 Mn1 N3 159.86(5) 7_565 .
O5 Mn1 N3 89.13(5) . .
N4 Mn1 N3 73.31(5) . .
O4 Mn1 O2 96.11(5) 7_565 .
O5 Mn1 O2 145.25(5) . .
N4 Mn1 O2 95.66(5) . .
N3 Mn1 O2 97.66(5) . .
O4 Mn1 O1 106.22(5) 7_565 .
O5 Mn1 O1 88.27(5) . .
N4 Mn1 O1 148.87(5) . .
N3 Mn1 O1 93.59(5) . .
O2 Mn1 O1 57.42(4) . .
O4 Mn1 C1 102.42(5) 7_565 .
O5 Mn1 C1 116.93(5) . .
N4 Mn1 C1 122.93(5) . .
N3 Mn1 C1 96.69(5) . .
O2 Mn1 C1 28.57(5) . .
O1 Mn1 C1 28.85(5) . .
C27A N5A C26A 119.5(5) . .
C27A N5A C25A 123.5(6) . .
C26A N5A C25A 116.8(5) . .
O6A C27A N5A 128.2(8) . .
O6A C27A H27A 115.9 . .
N5A C27A H27A 115.9 . .

loop_
_geom_bond_atom_site_label_1
_geom_bond_atom_site_label_2
_geom_bond_distance
_geom_bond_site_symmetry_2
C1 O2 1.257(2) .
C1 O1 1.267(2) .
C1 C2 1.494(2) .
C1 Mn1 2.6252(18) .
C2 C3 1.384(2) .
C2 C6 1.391(2) .
C3 N1 1.339(2) .
C3 H3 0.9500 .
C4 N1 1.334(2) .
C4 C5 1.385(2) .
C4 S1 1.7810(17) .
C5 C6 1.379(2) .
C5 H5 0.9500 .
C6 H6 0.9500 .
C7 N2 1.331(2) .
C7 C11 1.382(3) .
C7 S2 1.7861(17) .
C8 N2 1.340(2) .
C8 C9 1.380(2) .
C8 H8 0.9500 .
C9 C10 1.388(2) .
C9 C12 1.504(2) .
C10 C11 1.384(3) .
C10 H10 0.9500 .
C11 H11 0.9500 .
C12 O3 1.243(2) .
C12 O4 1.266(2) .
C13 N3 1.340(2) .
C13 C14 1.376(3) .
C13 H13 0.9500 .
C14 C15 1.386(3) .
C14 H14 0.9500 .
C15 C17 1.386(3) .
C15 C16 1.505(3) .
C16 H16A 0.9800 .
C16 H16B 0.9800 .
C16 H16C 0.9800 .
C17 C18 1.385(2) .
C17 H17 0.9500 .
C18 N3 1.346(2) .
C18 C19 1.491(2) .
C19 N4 1.345(2) .
C19 C20 1.389(2) .
C20 C21 1.383(3) .
C20 H20 0.9500 .
C21 C23 1.390(3) .
C21 C22 1.500(3) .
C22 H22A 0.9800 .
C22 H22B 0.9800 .
C22 H22C 0.9800 .
C23 C24 1.378(3) .
C23 H23 0.9500 .
C24 N4 1.341(2) .
C24 H24 0.9500 .
N3 Mn1 2.2445(14) .
N4 Mn1 2.2285(15) .
O1 Mn1 2.3199(12) .
O2 Mn1 2.2526(12) .
O4 Mn1 2.1238(12) 7_566
O5 Mn1 2.1484(12) .
O5 H5A 0.8413 .
O5 H5B 0.9299 .
S1 S2 2.0296(7) .
Mn1 O4 2.1238(12) 7_565
N5A C27A 1.338(7) .
N5A C26A 1.434(7) .
N5A C25A 1.445(7) .
O6A C27A 1.192(9) .
C26A H26A 0.9800 .
C26A H26B 0.9800 .
C26A H26C 0.9800 .
C25A H25A 0.9800 .
C25A H25B 0.9800 .
C25A H25C 0.9800 .
C27A H27A 0.9500 .
